data_2232524
loop_
_publ_author_name
'Cheng, Yong'
'Hua, Wen-Qian'
'Zhou, Ying-Hua'

_publ_section_title
;
 [1-<i>tert</i>-Butyl-3-(pyridin-2-ylmethyl-\k<i>N</i>)imidazol-2-ylidene-\k<i>C</i>^1^]carbonyldichlorido(dimethyl
 sulfoxide-\k<i>S</i>)ruthenium(II)
;
_journal_coeditor_code ZB2017
_journal_issue 11
_journal_name_full 'Acta Crystallographica Section E'
_journal_page_first m1573
_journal_paper_doi 10.1107/S1600536811042590
_journal_volume 67
_journal_year 2011
_chemical_formula_iupac '[Ru Cl2 (C13 H17 N3) (C2 H6 O S) (C O)]'
_chemical_formula_moiety 'C16 H23 Cl2 N3 O2 Ru S'
_chemical_formula_sum 'C16 H23 Cl2 N3 O2 Ru S'
_chemical_formula_weight 493.40
_chemical_name_systematic
;
[1-<i>tert</i>-Butyl-3-(pyridin-2-ylmethyl-\k<i>N</i>)imidazol-2-
ylidene-\k<i>C</i>^1^]carbonyldichlorido(dimethyl
sulfoxide-\k<i>S</i>)ruthenium(II)
;
_space_group_IT_number 61
_symmetry_cell_setting orthorhombic
_symmetry_space_group_name_Hall '-P 2ac 2ab'
_symmetry_space_group_name_H-M 'P b c a'
_atom_sites_solution_hydrogens geom
_atom_sites_solution_primary direct
_atom_sites_solution_secondary difmap
_audit_creation_method SHELXL-97
_cell_angle_alpha 90.00
_cell_angle_beta 90.00
_cell_angle_gamma 90.00
_cell_formula_units_Z 8
_cell_length_a 14.3297(14)
_cell_length_b 15.7428(16)
_cell_length_c 17.1867(16)
_cell_measurement_reflns_used 2216
_cell_measurement_temperature 291(2)
_cell_measurement_theta_max 23.17
_cell_measurement_theta_min 2.25
_cell_volume 3877.1(7)
_computing_cell_refinement 'SAINT (Bruker, 1997)'
_computing_data_collection 'SMART (Bruker, 1997)'
_computing_data_reduction 'SAINT (Bruker, 1997)'
_computing_molecular_graphics 'SHELXTL (Sheldrick, 2008)'
_computing_publication_material 'SHELXTL (Sheldrick, 2008)'
_computing_structure_refinement 'SHELXL97 (Sheldrick, 2008)'
_computing_structure_solution 'SHELXS97 (Sheldrick, 2008)'
_diffrn_ambient_temperature 291(2)
_diffrn_measured_fraction_theta_full 1.000
_diffrn_measured_fraction_theta_max 1.000
_diffrn_measurement_device_type 'Bruker SMART APEX CCD'
_diffrn_measurement_method 'phi and omega scans'
_diffrn_radiation_monochromator graphite
_diffrn_radiation_source 'sealed tube'
_diffrn_radiation_type MoK\a
_diffrn_radiation_wavelength 0.71073
_diffrn_reflns_av_R_equivalents 0.0440
_diffrn_reflns_av_sigmaI/netI 0.0246
_diffrn_reflns_limit_h_max 17
_diffrn_reflns_limit_h_min -16
_diffrn_reflns_limit_k_max 19
_diffrn_reflns_limit_k_min -12
_diffrn_reflns_limit_l_max 21
_diffrn_reflns_limit_l_min -17
_diffrn_reflns_number 20132
_diffrn_reflns_theta_full 26.00
_diffrn_reflns_theta_max 26.00
_diffrn_reflns_theta_min 2.26
_exptl_absorpt_coefficient_mu 1.207
_exptl_absorpt_correction_T_max 0.79
_exptl_absorpt_correction_T_min 0.74
_exptl_absorpt_correction_type multi-scan
_exptl_absorpt_process_details '(SADABS; Sheldrick, 1996)'
_exptl_crystal_colour yellow
_exptl_crystal_density_diffrn 1.691
_exptl_crystal_density_method 'not measured'
_exptl_crystal_description cuboid
_exptl_crystal_F_000 2000
_exptl_crystal_size_max 0.26
_exptl_crystal_size_mid 0.22
_exptl_crystal_size_min 0.20
_refine_diff_density_max 0.328
_refine_diff_density_min -1.301
_refine_ls_extinction_method none
_refine_ls_goodness_of_fit_ref 1.060
_refine_ls_hydrogen_treatment constr
_refine_ls_matrix_type full
_refine_ls_number_parameters 231
_refine_ls_number_reflns 3815
_refine_ls_number_restraints 0
_refine_ls_restrained_S_all 1.060
_refine_ls_R_factor_all 0.0458
_refine_ls_R_factor_gt 0.0395
_refine_ls_shift/su_max 0.000
_refine_ls_shift/su_mean 0.000
_refine_ls_structure_factor_coef Fsqd
_refine_ls_weighting_details 'calc w=1/[\s^2^(Fo^2^)+(0.07P)^2^+1.99P] where P=(Fo^2^+2Fc^2^)/3'
_refine_ls_weighting_scheme calc
_refine_ls_wR_factor_gt 0.1067
_refine_ls_wR_factor_ref 0.1098
_reflns_number_gt 3401
_reflns_number_total 3815
_reflns_threshold_expression I>2sigma(I)
_cod_data_source_file zb2017.cif
_cod_data_source_block I
_cod_original_sg_symbol_Hall '-P 2ac 2ab '
_cod_database_code 2232524
_cod_database_fobs_code 2232524

loop_
_symmetry_equiv_pos_as_xyz
'x, y, z'
'-x+1/2, -y, z+1/2'
'-x, y+1/2, -z+1/2'
'x+1/2, -y+1/2, -z'
'-x, -y, -z'
'x-1/2, y, -z-1/2'
'x, -y-1/2, z-1/2'
'-x-1/2, y-1/2, z'

loop_
_atom_site_type_symbol
_atom_site_label
_atom_site_fract_x
_atom_site_fract_y
_atom_site_fract_z
_atom_site_U_iso_or_equiv
_atom_site_adp_type
_atom_site_calc_flag
_atom_site_refinement_flags
_atom_site_occupancy
_atom_site_symmetry_multiplicity
C C1 0.7924(2) 0.1922(3) 0.4198(2) 0.0412(8) Uani d . 1 1
H H1 0.7884 0.1378 0.4404 0.049 Uiso calc R 1 1
C C2 0.8640(3) 0.2469(3) 0.4455(3) 0.0460(10) Uani d . 1 1
H H2 0.9069 0.2292 0.4827 0.055 Uiso calc R 1 1
C C3 0.8685(3) 0.3279(3) 0.4137(3) 0.0504(10) Uani d . 1 1
H H3 0.9157 0.3649 0.4291 0.060 Uiso calc R 1 1
C C4 0.8029(2) 0.3541(2) 0.3591(2) 0.0374(8) Uani d . 1 1
H H4 0.8046 0.4085 0.3380 0.045 Uiso calc R 1 1
C C5 0.7357(2) 0.2968(2) 0.33735(19) 0.0307(7) Uani d . 1 1
C C6 0.6614(3) 0.3243(2) 0.2791(2) 0.0389(8) Uani d . 1 1
H H6A 0.6010 0.3249 0.3047 0.047 Uiso calc R 1 1
H H6B 0.6748 0.3817 0.2617 0.047 Uiso calc R 1 1
C C7 0.6571(3) 0.3016(3) 0.1371(2) 0.0487(10) Uani d . 1 1
H H7 0.6625 0.3586 0.1233 0.058 Uiso calc R 1 1
C C8 0.6478(3) 0.2344(3) 0.0883(2) 0.0485(10) Uani d . 1 1
H H8 0.6465 0.2366 0.0343 0.058 Uiso calc R 1 1
C C9 0.6444(2) 0.1815(2) 0.21162(19) 0.0276(6) Uani d . 1 1
C C10 0.6203(3) 0.0776(3) 0.0934(2) 0.0403(8) Uani d . 1 1
C C11 0.6801(3) 0.0038(3) 0.1278(3) 0.0501(10) Uani d . 1 1
H H11A 0.7451 0.0162 0.1208 0.075 Uiso calc R 1 1
H H11B 0.6650 -0.0483 0.1016 0.075 Uiso calc R 1 1
H H11C 0.6670 -0.0020 0.1824 0.075 Uiso calc R 1 1
C C12 0.5139(3) 0.0597(3) 0.1032(3) 0.0512(10) Uani d . 1 1
H H12A 0.4976 0.0628 0.1573 0.077 Uiso calc R 1 1
H H12B 0.4998 0.0040 0.0837 0.077 Uiso calc R 1 1
H H12C 0.4789 0.1013 0.0746 0.077 Uiso calc R 1 1
C C13 0.6446(3) 0.0843(3) 0.0066(2) 0.0577(12) Uani d . 1 1
H H13A 0.6002 0.1206 -0.0188 0.087 Uiso calc R 1 1
H H13B 0.6425 0.0288 -0.0166 0.087 Uiso calc R 1 1
H H13C 0.7061 0.1076 0.0008 0.087 Uiso calc R 1 1
C C14 0.4160(3) 0.1148(3) 0.3901(3) 0.0518(11) Uani d . 1 1
H H14A 0.4441 0.0782 0.4280 0.078 Uiso calc R 1 1
H H14B 0.3913 0.0812 0.3482 0.078 Uiso calc R 1 1
H H14C 0.3664 0.1466 0.4139 0.078 Uiso calc R 1 1
C C15 0.4341(3) 0.2282(3) 0.2722(3) 0.0524(10) Uani d . 1 1
H H15A 0.3793 0.2559 0.2920 0.079 Uiso calc R 1 1
H H15B 0.4158 0.1823 0.2387 0.079 Uiso calc R 1 1
H H15C 0.4709 0.2682 0.2433 0.079 Uiso calc R 1 1
C C16 0.5656(2) 0.0265(2) 0.2880(2) 0.0351(7) Uani d . 1 1
Cl Cl1 0.78532(6) 0.05000(6) 0.29450(6) 0.0388(2) Uani d . 1 1
Cl Cl2 0.63074(7) 0.05755(7) 0.44994(6) 0.0496(3) Uani d . 1 1
N N1 0.72873(19) 0.21741(17) 0.36515(15) 0.0303(6) Uani d . 1 1
N N2 0.65692(19) 0.26818(19) 0.21148(17) 0.0325(6) Uani d . 1 1
N N3 0.6403(2) 0.1616(2) 0.13376(18) 0.0364(7) Uani d . 1 1
O O1 0.5227(2) -0.03364(19) 0.27652(19) 0.0556(8) Uani d . 1 1
O O2 0.51299(19) 0.25707(19) 0.40880(16) 0.0488(7) Uani d . 1 1
Ru Ru1 0.636122(18) 0.119715(16) 0.318107(15) 0.02810(12) Uani d . 1 1
S S1 0.50232(6) 0.18683(6) 0.35263(5) 0.0356(2) Uani d . 1 1

loop_
_atom_site_aniso_label
_atom_site_aniso_U_11
_atom_site_aniso_U_22
_atom_site_aniso_U_33
_atom_site_aniso_U_12
_atom_site_aniso_U_13
_atom_site_aniso_U_23
C1 0.0356(18) 0.053(2) 0.0345(18) 0.0042(16) -0.0116(14) -0.0115(16)
C2 0.041(2) 0.047(2) 0.050(2) -0.0011(16) -0.0079(16) -0.0176(19)
C3 0.043(2) 0.054(2) 0.054(3) -0.0021(18) -0.0030(17) -0.020(2)
C4 0.0343(17) 0.0377(19) 0.0402(19) -0.0088(15) 0.0031(14) -0.0128(16)
C5 0.0319(16) 0.0288(16) 0.0316(16) 0.0009(13) 0.0054(13) -0.0038(13)
C6 0.0436(19) 0.0327(18) 0.040(2) 0.0098(15) -0.0052(16) -0.0053(15)
C7 0.056(2) 0.049(2) 0.041(2) -0.0112(19) -0.0021(18) 0.0076(18)
C8 0.066(3) 0.044(2) 0.036(2) -0.0120(19) -0.0048(18) 0.0055(17)
C9 0.0219(15) 0.0351(17) 0.0259(16) -0.0020(12) -0.0013(11) -0.0008(13)
C10 0.0396(19) 0.051(2) 0.0300(18) -0.0049(17) -0.0043(14) -0.0075(16)
C11 0.035(2) 0.051(2) 0.064(3) 0.0041(17) -0.0020(18) -0.010(2)
C12 0.034(2) 0.063(3) 0.057(2) 0.0003(18) -0.0081(17) -0.010(2)
C13 0.068(3) 0.075(3) 0.030(2) -0.009(2) 0.0055(18) -0.010(2)
C14 0.037(2) 0.063(3) 0.055(3) -0.0163(18) 0.0153(18) -0.011(2)
C15 0.035(2) 0.066(3) 0.057(2) 0.0095(18) -0.0167(18) -0.002(2)
C16 0.0285(16) 0.0331(18) 0.0437(19) -0.0018(14) -0.0075(14) 0.0018(15)
Cl1 0.0302(4) 0.0355(4) 0.0508(5) 0.0019(3) -0.0024(3) -0.0006(4)
Cl2 0.0601(6) 0.0520(6) 0.0366(5) -0.0054(4) -0.0026(4) 0.0137(4)
N1 0.0292(14) 0.0306(14) 0.0309(14) 0.0006(11) -0.0028(10) -0.0047(11)
N2 0.0327(14) 0.0343(15) 0.0306(14) -0.0040(12) -0.0035(11) 0.0037(12)
N3 0.0383(16) 0.0379(16) 0.0331(16) -0.0044(12) -0.0029(11) -0.0039(13)
O1 0.0553(17) 0.0423(16) 0.069(2) -0.0183(14) -0.0067(15) -0.0039(14)
O2 0.0422(14) 0.0581(17) 0.0462(15) -0.0040(13) 0.0044(12) -0.0214(13)
Ru1 0.02643(17) 0.02881(18) 0.02905(18) -0.00223(10) -0.00179(9) 0.00097(10)
S1 0.0285(4) 0.0435(5) 0.0348(4) -0.0005(3) 0.0018(3) -0.0040(4)

loop_
_atom_type_symbol
_atom_type_description
_atom_type_scat_dispersion_real
_atom_type_scat_dispersion_imag
_atom_type_scat_source
C C 0.0033 0.0016 'International Tables Vol C Tables 4.2.6.8 and 6.1.1.4'
H H 0.0000 0.0000 'International Tables Vol C Tables 4.2.6.8 and 6.1.1.4'
N N 0.0061 0.0033 'International Tables Vol C Tables 4.2.6.8 and 6.1.1.4'
O O 0.0106 0.0060 'International Tables Vol C Tables 4.2.6.8 and 6.1.1.4'
S S 0.1246 0.1234 'International Tables Vol C Tables 4.2.6.8 and 6.1.1.4'
Cl Cl 0.1484 0.1585 'International Tables Vol C Tables 4.2.6.8 and 6.1.1.4'
Ru Ru -1.2594 0.8363 'International Tables Vol C Tables 4.2.6.8 and 6.1.1.4'

loop_
_geom_angle_atom_site_label_1
_geom_angle_atom_site_label_2
_geom_angle_atom_site_label_3
_geom_angle
N1 C1 C2 121.6(4)
N1 C1 H1 119.2
C2 C1 H1 119.2
C3 C2 C1 118.1(4)
C3 C2 H2 120.9
C1 C2 H2 120.9
C2 C3 C4 120.4(4)
C2 C3 H3 119.8
C4 C3 H3 119.8
C5 C4 C3 117.5(4)
C5 C4 H4 121.2
C3 C4 H4 121.2
N1 C5 C4 124.7(3)
N1 C5 C6 116.5(3)
C4 C5 C6 118.8(3)
N2 C6 C5 112.4(3)
N2 C6 H6A 109.1
C5 C6 H6A 109.1
N2 C6 H6B 109.1
C5 C6 H6B 109.1
H6A C6 H6B 107.9
C8 C7 N2 105.9(4)
C8 C7 H7 127.1
N2 C7 H7 127.1
C7 C8 N3 107.7(4)
C7 C8 H8 126.2
N3 C8 H8 126.2
N2 C9 N3 103.3(3)
N2 C9 Ru1 118.3(2)
N3 C9 Ru1 138.4(3)
N3 C10 C13 109.9(3)
N3 C10 C11 111.8(3)
C13 C10 C11 107.2(3)
N3 C10 C12 107.0(3)
C13 C10 C12 109.8(3)
C11 C10 C12 111.2(3)
C10 C11 H11A 109.5
C10 C11 H11B 109.5
H11A C11 H11B 109.5
C10 C11 H11C 109.5
H11A C11 H11C 109.5
H11B C11 H11C 109.5
C10 C12 H12A 109.5
C10 C12 H12B 109.5
H12A C12 H12B 109.5
C10 C12 H12C 109.5
H12A C12 H12C 109.5
H12B C12 H12C 109.5
C10 C13 H13A 109.5
C10 C13 H13B 109.5
H13A C13 H13B 109.5
C10 C13 H13C 109.5
H13A C13 H13C 109.5
H13B C13 H13C 109.5
S1 C14 H14A 109.5
S1 C14 H14B 109.5
H14A C14 H14B 109.5
S1 C14 H14C 109.5
H14A C14 H14C 109.5
H14B C14 H14C 109.5
S1 C15 H15A 109.5
S1 C15 H15B 109.5
H15A C15 H15B 109.5
S1 C15 H15C 109.5
H15A C15 H15C 109.5
H15B C15 H15C 109.5
O1 C16 Ru1 173.5(3)
C5 N1 C1 117.7(3)
C5 N1 Ru1 124.7(2)
C1 N1 Ru1 117.1(2)
C9 N2 C7 112.3(3)
C9 N2 C6 127.2(3)
C7 N2 C6 120.3(3)
C9 N3 C8 110.8(3)
C9 N3 C10 130.5(3)
C8 N3 C10 118.4(3)
C16 Ru1 C9 98.96(14)
C16 Ru1 N1 171.94(13)
C9 Ru1 N1 87.79(11)
C16 Ru1 S1 88.94(11)
C9 Ru1 S1 93.48(9)
N1 Ru1 S1 95.09(7)
C16 Ru1 Cl1 94.29(11)
C9 Ru1 Cl1 90.81(9)
N1 Ru1 Cl1 81.13(7)
S1 Ru1 Cl1 174.18(3)
C16 Ru1 Cl2 85.74(12)
C9 Ru1 Cl2 175.13(10)
N1 Ru1 Cl2 87.62(8)
S1 Ru1 Cl2 85.31(4)
Cl1 Ru1 Cl2 90.09(3)
O2 S1 C14 108.05(19)
O2 S1 C15 106.6(2)
C14 S1 C15 97.4(2)
O2 S1 Ru1 115.63(11)
C14 S1 Ru1 112.44(15)
C15 S1 Ru1 115.05(15)

loop_
_geom_bond_atom_site_label_1
_geom_bond_atom_site_label_2
_geom_bond_distance
C1 N1 1.368(4)
C1 C2 1.409(5)
C1 H1 0.9300
C2 C3 1.389(6)
C2 H2 0.9300
C3 C4 1.391(6)
C3 H3 0.9300
C4 C5 1.372(5)
C4 H4 0.9300
C5 N1 1.341(4)
C5 C6 1.526(5)
C6 N2 1.461(4)
C6 H6A 0.9700
C6 H6B 0.9700
C7 C8 1.357(6)
C7 N2 1.383(5)
C7 H7 0.9300
C8 N3 1.391(5)
C8 H8 0.9300
C9 N2 1.376(4)
C9 N3 1.376(5)
C9 Ru1 2.076(3)
C10 N3 1.521(5)
C10 C13 1.536(5)
C10 C11 1.560(6)
C10 C12 1.560(5)
C11 H11A 0.9600
C11 H11B 0.9600
C11 H11C 0.9600
C12 H12A 0.9600
C12 H12B 0.9600
C12 H12C 0.9600
C13 H13A 0.9600
C13 H13B 0.9600
C13 H13C 0.9600
C14 S1 1.797(4)
C14 H14A 0.9600
C14 H14B 0.9600
C14 H14C 0.9600
C15 S1 1.815(4)
C15 H15A 0.9600
C15 H15B 0.9600
C15 H15C 0.9600
C16 O1 1.146(4)
C16 Ru1 1.855(3)
Cl1 Ru1 2.4372(9)
Cl2 Ru1 2.4692(10)
N1 Ru1 2.186(3)
O2 S1 1.476(3)
Ru1 S1 2.2682(9)

loop_
_geom_torsion_atom_site_label_1
_geom_torsion_atom_site_label_2
_geom_torsion_atom_site_label_3
_geom_torsion_atom_site_label_4
_geom_torsion
N1 C1 C2 C3 0.0(6)
C1 C2 C3 C4 1.0(6)
C2 C3 C4 C5 -1.1(6)
C3 C4 C5 N1 0.1(5)
C3 C4 C5 C6 178.5(3)
N1 C5 C6 N2 -56.8(4)
C4 C5 C6 N2 124.7(3)
N2 C7 C8 N3 1.1(5)
C4 C5 N1 C1 0.9(5)
C6 C5 N1 C1 -177.5(3)
C4 C5 N1 Ru1 -170.0(3)
C6 C5 N1 Ru1 11.6(4)
C2 C1 N1 C5 -0.9(5)
C2 C1 N1 Ru1 170.7(3)
N3 C9 N2 C7 2.2(4)
Ru1 C9 N2 C7 -177.3(3)
N3 C9 N2 C6 176.7(3)
Ru1 C9 N2 C6 -2.8(4)
C8 C7 N2 C9 -2.1(4)
C8 C7 N2 C6 -177.0(3)
C5 C6 N2 C9 55.1(5)
C5 C6 N2 C7 -130.8(4)
N2 C9 N3 C8 -1.5(4)
Ru1 C9 N3 C8 177.9(3)
N2 C9 N3 C10 -174.9(3)
Ru1 C9 N3 C10 4.5(6)
C7 C8 N3 C9 0.3(5)
C7 C8 N3 C10 174.6(3)
C13 C10 N3 C9 -167.8(3)
C11 C10 N3 C9 -48.9(5)
C12 C10 N3 C9 73.0(5)
C13 C10 N3 C8 19.2(5)
C11 C10 N3 C8 138.1(4)
C12 C10 N3 C8 -99.9(4)
N2 C9 Ru1 C16 153.9(2)
N3 C9 Ru1 C16 -25.5(4)
N2 C9 Ru1 N1 -30.6(2)
N3 C9 Ru1 N1 150.1(3)
N2 C9 Ru1 S1 64.4(2)
N3 C9 Ru1 S1 -115.0(3)
N2 C9 Ru1 Cl1 -111.7(2)
N3 C9 Ru1 Cl1 69.0(3)
C5 N1 Ru1 C9 26.9(3)
C1 N1 Ru1 C9 -144.0(3)
C5 N1 Ru1 S1 -66.4(3)
C1 N1 Ru1 S1 122.7(2)
C5 N1 Ru1 Cl1 118.1(3)
C1 N1 Ru1 Cl1 -52.9(2)
C5 N1 Ru1 Cl2 -151.5(3)
C1 N1 Ru1 Cl2 37.6(2)
C16 Ru1 S1 O2 158.69(19)
C9 Ru1 S1 O2 -102.40(17)
N1 Ru1 S1 O2 -14.31(16)
Cl2 Ru1 S1 O2 72.87(15)
C16 Ru1 S1 C14 33.9(2)
C9 Ru1 S1 C14 132.85(19)
N1 Ru1 S1 C14 -139.06(19)
Cl2 Ru1 S1 C14 -51.88(17)
C16 Ru1 S1 C15 -76.3(2)
C9 Ru1 S1 C15 22.6(2)
N1 Ru1 S1 C15 110.71(19)
Cl2 Ru1 S1 C15 -162.11(18)
